data_4033982
loop_
_publ_author_name
'Huang, Ying'
'Fang, Hui-Lin'
'Huang, Yi-Xin'
'Sun, Jing'
'Yan, Chao-Guo'

_publ_section_title
;
 Synthesis of 7'-Arylidenespiro[indoline-3,1'-pyrrolizines] and
 7'-Arylidenespiro[indene-2,1'-pyrrolizines] via [3 + 2] Cycloaddition and
 \b-C-H Functionalized Pyrrolidine.
;
_journal_issue 19
_journal_name_full 'The Journal of organic chemistry'
_journal_page_first 12437
_journal_page_last 12451
_journal_paper_doi 10.1021/acs.joc.9b01920
_journal_volume 84
_journal_year 2019
_chemical_formula_moiety 'C45 H42 N2 O2'
_chemical_formula_sum 'C45 H42 N2 O2'
_chemical_formula_weight 642.80
_space_group_crystal_system triclinic
_space_group_IT_number 2
_space_group_name_Hall '-P 1'
_space_group_name_H-M_alt 'P -1'
_atom_sites_solution_hydrogens geom
_audit_creation_method SHELXL-2014/7
_cell_angle_alpha 68.944(7)
_cell_angle_beta 75.455(8)
_cell_angle_gamma 68.425(7)
_cell_formula_units_Z 2
_cell_length_a 11.076(2)
_cell_length_b 12.665(2)
_cell_length_c 14.752(3)
_cell_measurement_reflns_used 4426
_cell_measurement_temperature 296(2)
_cell_measurement_theta_max 27.56
_cell_measurement_theta_min 2.24
_cell_volume 1778.9(6)
_computing_cell_refinement 'Bruker SAINT'
_computing_data_collection 'Bruker APEX2'
_computing_data_reduction 'Bruker SAINT'
_computing_molecular_graphics 'Bruker SHELXTL'
_computing_publication_material 'Bruker SHELXTL'
_computing_structure_refinement 'SHELXL-2014/7 (Sheldrick, 2014)'
_computing_structure_solution 'SHELXS-97 (Sheldrick 2008)'
_diffrn_ambient_temperature 296(2)
_diffrn_measured_fraction_theta_full 0.988
_diffrn_measured_fraction_theta_max 0.966
_diffrn_measurement_device_type 'CCD area detector'
_diffrn_measurement_method 'phi and omega scans'
_diffrn_radiation_source 'fine-focus sealed tube'
_diffrn_radiation_type MoK\a
_diffrn_radiation_wavelength 0.71073
_diffrn_reflns_av_R_equivalents 0.1364
_diffrn_reflns_av_unetI/netI 0.2941
_diffrn_reflns_Laue_measured_fraction_full 0.988
_diffrn_reflns_Laue_measured_fraction_max 0.966
_diffrn_reflns_limit_h_max 14
_diffrn_reflns_limit_h_min -14
_diffrn_reflns_limit_k_max 16
_diffrn_reflns_limit_k_min -16
_diffrn_reflns_limit_l_max 19
_diffrn_reflns_limit_l_min -19
_diffrn_reflns_number 26333
_diffrn_reflns_point_group_measured_fraction_full 0.988
_diffrn_reflns_point_group_measured_fraction_max 0.966
_diffrn_reflns_theta_full 25.242
_diffrn_reflns_theta_max 27.655
_diffrn_reflns_theta_min 2.203
_exptl_absorpt_coefficient_mu 0.073
_exptl_absorpt_correction_T_max 0.987
_exptl_absorpt_correction_T_min 0.983
_exptl_absorpt_correction_type multi-scan
_exptl_absorpt_process_details sadabs
_exptl_crystal_colour colorless
_exptl_crystal_density_diffrn 1.200
_exptl_crystal_description block
_exptl_crystal_F_000 684
_exptl_crystal_size_max 0.240
_exptl_crystal_size_mid 0.220
_exptl_crystal_size_min 0.180
_refine_diff_density_max 0.213
_refine_diff_density_min -0.182
_refine_diff_density_rms 0.040
_refine_ls_extinction_method none
_refine_ls_goodness_of_fit_ref 1.099
_refine_ls_hydrogen_treatment constr
_refine_ls_matrix_type full
_refine_ls_number_parameters 446
_refine_ls_number_reflns 8044
_refine_ls_number_restraints 0
_refine_ls_restrained_S_all 1.099
_refine_ls_R_factor_all 0.3547
_refine_ls_R_factor_gt 0.1451
_refine_ls_shift/su_max 0.000
_refine_ls_shift/su_mean 0.000
_refine_ls_structure_factor_coef Fsqd
_refine_ls_weighting_details 'w=1/[\s^2^(Fo^2^)+(0.0225P)^2^+2.9285P] where P=(Fo^2^+2Fc^2^)/3'
_refine_ls_weighting_scheme calc
_refine_ls_wR_factor_gt 0.1826
_refine_ls_wR_factor_ref 0.2240
_reflns_Friedel_coverage 0.000
_reflns_number_gt 2875
_reflns_number_total 8044
_reflns_threshold_expression 'I > 2\s(I)'
_cod_data_source_file jo9b01920_si_002.cif
_cod_data_source_block 4f
_cod_database_code 4033982
_shelx_shelxl_version_number 2014/7
_shelx_space_group_comment
; 
The symmetry employed for this shelxl refinement is uniquely defined 
by the following loop, which should always be used as a source of 
symmetry information in preference to the above space-group names. 
They are only intended as comments. 
;
_shelx_estimated_absorpt_t_min 0.983
_shelx_estimated_absorpt_t_max 0.987

loop_
_space_group_symop_operation_xyz
'x, y, z'
'-x, -y, -z'

loop_
_atom_site_label
_atom_site_type_symbol
_atom_site_fract_x
_atom_site_fract_y
_atom_site_fract_z
_atom_site_U_iso_or_equiv
_atom_site_adp_type
_atom_site_occupancy
_atom_site_site_symmetry_order
_atom_site_calc_flag
_atom_site_refinement_flags_posn
_atom_site_refinement_flags_adp
C1 C 0.4375(5) 0.7200(5) 0.6641(4) 0.0701(17) Uani 1 1 d . .
H1 H 0.4602 0.7520 0.7027 0.084 Uiso 1 1 calc R U
C2 C 0.3475(6) 0.6588(6) 0.7035(5) 0.090(2) Uani 1 1 d . .
H2 H 0.3077 0.6514 0.7680 0.108 Uiso 1 1 calc R U
C3 C 0.3165(6) 0.6093(6) 0.6483(6) 0.093(2) Uani 1 1 d . .
H3 H 0.2575 0.5658 0.6759 0.112 Uiso 1 1 calc R U
C4 C 0.3705(6) 0.6224(5) 0.5535(5) 0.0852(19) Uani 1 1 d . .
H4 H 0.3483 0.5891 0.5157 0.102 Uiso 1 1 calc R U
C5 C 0.4596(5) 0.6864(5) 0.5133(4) 0.0695(16) Uani 1 1 d . .
H5 H 0.4961 0.6966 0.4479 0.083 Uiso 1 1 calc R U
C6 C 0.4942(5) 0.7342(4) 0.5681(4) 0.0533(14) Uani 1 1 d . .
C7 C 0.5917(5) 0.8028(5) 0.5293(4) 0.0666(16) Uani 1 1 d . .
H7A H 0.5474 0.8832 0.5333 0.080 Uiso 1 1 calc R U
H7B H 0.6596 0.7665 0.5716 0.080 Uiso 1 1 calc R U
C8 C 0.6353(5) 0.9112(5) 0.3538(4) 0.0509(14) Uani 1 1 d . .
C9 C 0.7344(4) 0.8862(4) 0.2660(3) 0.0449(13) Uani 1 1 d . .
C10 C 0.8056(4) 0.7562(4) 0.3043(3) 0.0411(12) Uani 1 1 d . .
C11 C 0.9080(5) 0.6786(5) 0.2629(4) 0.0527(14) Uani 1 1 d . .
H11 H 0.9438 0.7051 0.1979 0.063 Uiso 1 1 calc R U
C12 C 0.9582(5) 0.5615(5) 0.3172(4) 0.0580(15) Uani 1 1 d . .
C13 C 1.0692(6) 0.4761(5) 0.2713(5) 0.093(2) Uani 1 1 d . .
H13A H 1.1053 0.4055 0.3218 0.140 Uiso 1 1 calc R U
H13B H 1.1361 0.5128 0.2357 0.140 Uiso 1 1 calc R U
H13C H 1.0371 0.4557 0.2273 0.140 Uiso 1 1 calc R U
C14 C 0.9057(5) 0.5249(5) 0.4134(4) 0.0623(15) Uani 1 1 d . .
H14 H 0.9397 0.4463 0.4501 0.075 Uiso 1 1 calc R U
C15 C 0.8032(5) 0.6016(5) 0.4580(4) 0.0570(14) Uani 1 1 d . .
H15 H 0.7685 0.5758 0.5234 0.068 Uiso 1 1 calc R U
C16 C 0.7557(5) 0.7161(4) 0.4018(4) 0.0457(13) Uani 1 1 d . .
C17 C 0.8245(5) 0.9670(4) 0.2263(4) 0.0536(14) Uani 1 1 d . .
H17 H 0.7729 1.0443 0.2367 0.064 Uiso 1 1 calc R U
C18 C 0.9433(5) 0.9197(4) 0.2778(4) 0.0595(15) Uani 1 1 d . .
C19 C 0.9259(5) 0.9113(5) 0.3829(4) 0.0551(14) Uani 1 1 d . .
C20 C 0.8214(5) 0.9875(5) 0.4270(5) 0.0657(16) Uani 1 1 d . .
H20 H 0.7577 1.0466 0.3903 0.079 Uiso 1 1 calc R U
C21 C 0.8125(6) 0.9758(6) 0.5238(5) 0.0749(17) Uani 1 1 d . .
H21 H 0.7424 1.0283 0.5512 0.090 Uiso 1 1 calc R U
C22 C 0.9013(6) 0.8907(5) 0.5822(4) 0.0646(16) Uani 1 1 d . .
C23 C 0.8893(6) 0.8781(6) 0.6885(4) 0.097(2) Uani 1 1 d . .
H23A H 0.8682 0.9550 0.6967 0.145 Uiso 1 1 calc R U
H23B H 0.9708 0.8278 0.7124 0.145 Uiso 1 1 calc R U
H23C H 0.8211 0.8434 0.7246 0.145 Uiso 1 1 calc R U
C24 C 1.0055(6) 0.8157(5) 0.5374(5) 0.0758(18) Uani 1 1 d . .
H24 H 1.0689 0.7567 0.5746 0.091 Uiso 1 1 calc R U
C25 C 1.0175(5) 0.8261(5) 0.4406(5) 0.0676(16) Uani 1 1 d . .
H25 H 1.0890 0.7746 0.4131 0.081 Uiso 1 1 calc R U
C26 C 0.6278(5) 0.7444(5) 0.1636(4) 0.0653(16) Uani 1 1 d . .
H26 H 0.7123 0.7226 0.1308 0.078 Uiso 1 1 calc R U
C27 C 0.5497(6) 0.6709(5) 0.1878(4) 0.0711(17) Uani 1 1 d . .
H27 H 0.5828 0.6008 0.1705 0.085 Uiso 1 1 calc R U
C28 C 0.4246(6) 0.7001(5) 0.2368(4) 0.0655(16) Uani 1 1 d . .
C29 C 0.3427(6) 0.6167(5) 0.2696(5) 0.096(2) Uani 1 1 d . .
H29A H 0.3397 0.5796 0.3391 0.145 Uiso 1 1 calc R U
H29B H 0.3810 0.5568 0.2364 0.145 Uiso 1 1 calc R U
H29C H 0.2553 0.6608 0.2542 0.145 Uiso 1 1 calc R U
C30 C 0.3773(5) 0.8061(6) 0.2562(4) 0.0744(17) Uani 1 1 d . .
H30 H 0.2917 0.8295 0.2867 0.089 Uiso 1 1 calc R U
C31 C 0.4535(5) 0.8796(5) 0.2316(4) 0.0683(16) Uani 1 1 d . .
H31 H 0.4178 0.9523 0.2449 0.082 Uiso 1 1 calc R U
C32 C 0.5808(5) 0.8483(5) 0.1877(4) 0.0538(14) Uani 1 1 d . .
C33 C 0.6644(5) 0.9240(5) 0.1763(4) 0.0556(14) Uani 1 1 d . .
H33 H 0.6080 1.0065 0.1669 0.067 Uiso 1 1 calc R U
N2 N 0.7745(4) 0.9217(4) 0.0974(3) 0.0615(12) Uani 1 1 d . .
C37 C 0.7358(6) 0.9921(6) -0.0007(4) 0.0831(19) Uani 1 1 d . .
H37A H 0.6541 0.9846 -0.0062 0.100 Uiso 1 1 calc R U
H37B H 0.8028 0.9651 -0.0512 0.100 Uiso 1 1 calc R U
C36 C 0.7192(6) 1.1222(5) -0.0116(4) 0.0828(19) Uani 1 1 d . .
H36A H 0.7466 1.1634 -0.0788 0.099 Uiso 1 1 calc R U
H36B H 0.6286 1.1640 0.0073 0.099 Uiso 1 1 calc R U
C35 C 0.8053(5) 1.1144(6) 0.0556(4) 0.0687(16) Uani 1 1 d . .
C38 C 0.8396(6) 1.1996(6) 0.0653(4) 0.0822(19) Uani 1 1 d . .
H38 H 0.9023 1.1723 0.1070 0.099 Uiso 1 1 calc R U
C39 C 0.7967(7) 1.3273(6) 0.0225(5) 0.083(2) Uani 1 1 d . .
C40 C 0.6938(8) 1.3885(7) -0.0295(6) 0.107(2) Uani 1 1 d . .
H40 H 0.6485 1.3465 -0.0408 0.129 Uiso 1 1 calc R U
C41 C 0.6532(8) 1.5140(8) -0.0670(6) 0.121(3) Uani 1 1 d . .
H41 H 0.5828 1.5528 -0.1027 0.145 Uiso 1 1 calc R U
C42 C 0.7171(11) 1.5785(8) -0.0509(7) 0.119(3) Uani 1 1 d . .
C43 C 0.6719(9) 1.7150(6) -0.0937(6) 0.176(5) Uani 1 1 d . .
H43A H 0.6009 1.7488 -0.0496 0.263 Uiso 1 1 calc R U
H43B H 0.6430 1.7367 -0.1559 0.263 Uiso 1 1 calc R U
H43C H 0.7436 1.7447 -0.1024 0.263 Uiso 1 1 calc R U
C44 C 0.8194(10) 1.5167(9) 0.0031(7) 0.130(3) Uani 1 1 d . .
H44 H 0.8641 1.5590 0.0148 0.156 Uiso 1 1 calc R U
C45 C 0.8591(8) 1.3933(7) 0.0411(5) 0.110(3) Uani 1 1 d . .
H45 H 0.9273 1.3550 0.0789 0.132 Uiso 1 1 calc R U
N1 N 0.6533(4) 0.8091(4) 0.4296(3) 0.0512(11) Uani 1 1 d . .
C34 C 0.8509(5) 0.9850(5) 0.1166(4) 0.0610(15) Uani 1 1 d . .
H34 H 0.9447 0.9502 0.0969 0.073 Uiso 1 1 calc R U
O1 O 0.5541(3) 1.0061(3) 0.3565(2) 0.0631(10) Uani 1 1 d . .
O2 O 1.0525(4) 0.8861(4) 0.2342(3) 0.0865(13) Uani 1 1 d . .

loop_
_atom_site_aniso_label
_atom_site_aniso_U_11
_atom_site_aniso_U_22
_atom_site_aniso_U_33
_atom_site_aniso_U_23
_atom_site_aniso_U_13
_atom_site_aniso_U_12
C1 0.079(4) 0.058(4) 0.055(4) -0.011(3) 0.006(3) -0.016(3)
C2 0.082(5) 0.076(5) 0.073(5) -0.001(4) 0.020(4) -0.022(4)
C3 0.064(4) 0.081(5) 0.106(7) 0.006(5) 0.002(4) -0.030(4)
C4 0.066(4) 0.091(5) 0.098(6) -0.017(4) -0.015(4) -0.032(4)
C5 0.062(4) 0.077(4) 0.063(4) -0.020(4) 0.005(3) -0.025(3)
C6 0.056(3) 0.045(3) 0.046(4) -0.012(3) 0.004(3) -0.010(3)
C7 0.081(4) 0.065(4) 0.055(4) -0.029(3) 0.013(3) -0.028(3)
C8 0.047(3) 0.049(4) 0.060(4) -0.021(3) 0.004(3) -0.020(3)
C9 0.042(3) 0.043(3) 0.045(3) -0.012(3) 0.004(2) -0.015(3)
C10 0.045(3) 0.038(3) 0.040(3) -0.013(3) -0.003(2) -0.013(3)
C11 0.050(3) 0.054(4) 0.049(3) -0.019(3) 0.006(3) -0.015(3)
C12 0.053(3) 0.050(4) 0.066(4) -0.020(3) -0.003(3) -0.010(3)
C13 0.081(4) 0.067(4) 0.116(5) -0.044(4) 0.011(4) -0.004(4)
C14 0.069(4) 0.041(3) 0.070(4) -0.009(3) -0.016(3) -0.013(3)
C15 0.065(4) 0.054(4) 0.046(3) -0.010(3) 0.003(3) -0.023(3)
C16 0.051(3) 0.043(3) 0.043(3) -0.015(3) -0.001(3) -0.017(3)
C17 0.048(3) 0.050(3) 0.053(4) -0.005(3) -0.003(3) -0.016(3)
C18 0.047(4) 0.048(3) 0.077(5) -0.008(3) -0.006(3) -0.020(3)
C19 0.053(3) 0.053(4) 0.060(4) -0.005(3) -0.012(3) -0.027(3)
C20 0.054(4) 0.050(4) 0.088(5) -0.021(4) -0.021(3) -0.002(3)
C21 0.074(4) 0.076(5) 0.080(5) -0.034(4) -0.009(4) -0.019(4)
C22 0.073(4) 0.062(4) 0.062(4) -0.006(4) -0.011(4) -0.035(4)
C23 0.121(6) 0.101(5) 0.076(5) -0.020(4) -0.011(4) -0.049(5)
C24 0.068(4) 0.066(4) 0.072(5) 0.000(4) -0.013(4) -0.015(4)
C25 0.055(4) 0.058(4) 0.071(5) -0.005(4) -0.005(3) -0.012(3)
C26 0.059(4) 0.074(4) 0.060(4) -0.022(3) -0.003(3) -0.018(4)
C27 0.083(5) 0.059(4) 0.072(4) -0.025(3) -0.018(4) -0.012(4)
C28 0.062(4) 0.067(4) 0.066(4) -0.006(3) -0.019(3) -0.024(4)
C29 0.099(5) 0.092(5) 0.105(5) -0.015(4) -0.026(4) -0.042(4)
C30 0.052(4) 0.080(5) 0.091(5) -0.032(4) -0.007(3) -0.016(4)
C31 0.051(3) 0.063(4) 0.090(5) -0.027(3) -0.008(3) -0.015(3)
C32 0.045(3) 0.058(4) 0.051(3) -0.010(3) -0.011(3) -0.010(3)
C33 0.047(3) 0.056(3) 0.050(4) -0.007(3) -0.004(3) -0.011(3)
N2 0.061(3) 0.072(3) 0.041(3) -0.009(2) -0.002(2) -0.020(3)
C37 0.088(5) 0.099(5) 0.055(4) -0.016(4) -0.004(3) -0.032(4)
C36 0.086(5) 0.082(5) 0.060(4) -0.003(4) -0.013(4) -0.020(4)
C35 0.061(4) 0.073(5) 0.054(4) -0.002(3) 0.002(3) -0.024(3)
C38 0.091(5) 0.065(4) 0.076(5) -0.003(4) 0.003(4) -0.036(4)
C39 0.094(5) 0.083(6) 0.055(4) -0.003(4) 0.009(4) -0.037(5)
C40 0.115(6) 0.074(6) 0.102(6) -0.003(5) 0.008(5) -0.032(5)
C41 0.120(7) 0.093(7) 0.105(6) -0.009(5) 0.011(5) -0.020(6)
C42 0.138(8) 0.092(7) 0.101(7) -0.035(6) 0.057(6) -0.048(7)
C43 0.233(11) 0.070(5) 0.148(8) -0.023(5) 0.072(7) -0.037(6)
C44 0.139(8) 0.115(9) 0.132(8) -0.046(7) 0.034(6) -0.061(7)
C45 0.142(7) 0.079(6) 0.107(6) -0.023(5) 0.018(5) -0.061(6)
N1 0.057(3) 0.052(3) 0.042(3) -0.020(2) 0.012(2) -0.022(2)
C34 0.050(3) 0.060(4) 0.062(4) -0.007(3) -0.001(3) -0.020(3)
O1 0.055(2) 0.052(2) 0.078(3) -0.030(2) 0.0028(19) -0.009(2)
O2 0.046(2) 0.119(4) 0.084(3) -0.032(3) 0.004(2) -0.021(2)

loop_
_atom_type_symbol
_atom_type_description
_atom_type_scat_dispersion_real
_atom_type_scat_dispersion_imag
_atom_type_scat_source
C C 0.0033 0.0016 'International Tables Vol C Tables 4.2.6.8 and 6.1.1.4'
H H 0.0000 0.0000 'International Tables Vol C Tables 4.2.6.8 and 6.1.1.4'
N N 0.0061 0.0033 'International Tables Vol C Tables 4.2.6.8 and 6.1.1.4'
O O 0.0106 0.0060 'International Tables Vol C Tables 4.2.6.8 and 6.1.1.4'

loop_
_geom_angle_atom_site_label_1
_geom_angle_atom_site_label_2
_geom_angle_atom_site_label_3
_geom_angle
C6 C1 C2 120.5(6)
C6 C1 H1 119.8
C2 C1 H1 119.8
C3 C2 C1 120.0(6)
C3 C2 H2 120.0
C1 C2 H2 120.0
C4 C3 C2 120.6(7)
C4 C3 H3 119.7
C2 C3 H3 119.7
C3 C4 C5 119.2(7)
C3 C4 H4 120.4
C5 C4 H4 120.4
C6 C5 C4 121.0(6)
C6 C5 H5 119.5
C4 C5 H5 119.5
C5 C6 C1 118.7(5)
C5 C6 C7 123.6(5)
C1 C6 C7 117.8(5)
N1 C7 C6 115.1(4)
N1 C7 H7A 108.5
C6 C7 H7A 108.5
N1 C7 H7B 108.5
C6 C7 H7B 108.5
H7A C7 H7B 107.5
O1 C8 N1 125.6(4)
O1 C8 C9 126.2(5)
N1 C8 C9 108.3(4)
C10 C9 C8 102.7(4)
C10 C9 C33 116.5(4)
C8 C9 C33 110.2(4)
C10 C9 C17 114.3(4)
C8 C9 C17 113.3(4)
C33 C9 C17 100.3(4)
C11 C10 C16 118.9(4)
C11 C10 C9 132.6(4)
C16 C10 C9 108.4(4)
C10 C11 C12 120.5(5)
C10 C11 H11 119.8
C12 C11 H11 119.8
C14 C12 C11 118.8(5)
C14 C12 C13 120.7(5)
C11 C12 C13 120.5(5)
C12 C13 H13A 109.5
C12 C13 H13B 109.5
H13A C13 H13B 109.5
C12 C13 H13C 109.5
H13A C13 H13C 109.5
H13B C13 H13C 109.5
C12 C14 C15 122.1(5)
C12 C14 H14 118.9
C15 C14 H14 118.9
C16 C15 C14 117.2(5)
C16 C15 H15 121.4
C14 C15 H15 121.4
C15 C16 C10 122.3(4)
C15 C16 N1 127.9(4)
C10 C16 N1 109.8(4)
C18 C17 C34 116.1(4)
C18 C17 C9 113.5(4)
C34 C17 C9 104.2(4)
C18 C17 H17 107.6
C34 C17 H17 107.6
C9 C17 H17 107.6
O2 C18 C19 120.3(5)
O2 C18 C17 120.3(5)
C19 C18 C17 119.3(5)
C25 C19 C20 117.4(5)
C25 C19 C18 119.3(5)
C20 C19 C18 123.3(5)
C21 C20 C19 120.2(6)
C21 C20 H20 119.9
C19 C20 H20 119.9
C22 C21 C20 123.1(6)
C22 C21 H21 118.5
C20 C21 H21 118.5
C21 C22 C24 116.2(6)
C21 C22 C23 122.4(6)
C24 C22 C23 121.4(6)
C22 C23 H23A 109.5
C22 C23 H23B 109.5
H23A C23 H23B 109.5
C22 C23 H23C 109.5
H23A C23 H23C 109.5
H23B C23 H23C 109.5
C25 C24 C22 122.0(6)
C25 C24 H24 119.0
C22 C24 H24 119.0
C24 C25 C19 121.1(6)
C24 C25 H25 119.5
C19 C25 H25 119.5
C32 C26 C27 120.4(5)
C32 C26 H26 119.8
C27 C26 H26 119.8
C28 C27 C26 121.3(5)
C28 C27 H27 119.4
C26 C27 H27 119.4
C30 C28 C27 117.6(5)
C30 C28 C29 120.8(6)
C27 C28 C29 121.5(6)
C28 C29 H29A 109.5
C28 C29 H29B 109.5
H29A C29 H29B 109.5
C28 C29 H29C 109.5
H29A C29 H29C 109.5
H29B C29 H29C 109.5
C28 C30 C31 121.3(5)
C28 C30 H30 119.3
C31 C30 H30 119.3
C32 C31 C30 121.5(5)
C32 C31 H31 119.3
C30 C31 H31 119.3
C26 C32 C31 117.8(5)
C26 C32 C33 123.4(5)
C31 C32 C33 118.6(5)
N2 C33 C32 117.0(4)
N2 C33 C9 101.3(4)
C32 C33 C9 113.1(4)
N2 C33 H33 108.4
C32 C33 H33 108.4
C9 C33 H33 108.4
C33 N2 C37 113.7(4)
C33 N2 C34 104.1(4)
C37 N2 C34 105.1(4)
N2 C37 C36 106.3(5)
N2 C37 H37A 110.5
C36 C37 H37A 110.5
N2 C37 H37B 110.5
C36 C37 H37B 110.5
H37A C37 H37B 108.7
C35 C36 C37 105.0(5)
C35 C36 H36A 110.7
C37 C36 H36A 110.7
C35 C36 H36B 110.7
C37 C36 H36B 110.7
H36A C36 H36B 108.8
C38 C35 C36 129.7(6)
C38 C35 C34 123.2(6)
C36 C35 C34 107.1(5)
C35 C38 C39 131.4(7)
C35 C38 H38 114.3
C39 C38 H38 114.3
C40 C39 C45 117.3(7)
C40 C39 C38 124.7(7)
C45 C39 C38 117.9(8)
C39 C40 C41 122.3(8)
C39 C40 H40 118.8
C41 C40 H40 118.8
C42 C41 C40 120.2(9)
C42 C41 H41 119.9
C40 C41 H41 119.9
C41 C42 C44 117.4(9)
C41 C42 C43 119.2(11)
C44 C42 C43 123.5(11)
C42 C43 H43A 109.5
C42 C43 H43B 109.5
H43A C43 H43B 109.5
C42 C43 H43C 109.5
H43A C43 H43C 109.5
H43B C43 H43C 109.5
C42 C44 C45 122.7(10)
C42 C44 H44 118.7
C45 C44 H44 118.7
C39 C45 C44 120.0(8)
C39 C45 H45 120.0
C44 C45 H45 120.0
C8 N1 C16 110.9(4)
C8 N1 C7 123.9(4)
C16 N1 C7 124.3(4)
N2 C34 C17 106.3(4)
N2 C34 C35 107.3(5)
C17 C34 C35 113.7(5)
N2 C34 H34 109.8
C17 C34 H34 109.8
C35 C34 H34 109.8

loop_
_geom_bond_atom_site_label_1
_geom_bond_atom_site_label_2
_geom_bond_distance
C1 C6 1.372(7)
C1 C2 1.373(8)
C1 H1 0.9300
C2 C3 1.357(9)
C2 H2 0.9300
C3 C4 1.351(8)
C3 H3 0.9300
C4 C5 1.389(7)
C4 H4 0.9300
C5 C6 1.359(7)
C5 H5 0.9300
C6 C7 1.507(7)
C7 N1 1.445(5)
C7 H7A 0.9700
C7 H7B 0.9700
C8 O1 1.215(5)
C8 N1 1.358(6)
C8 C9 1.519(6)
C9 C10 1.501(6)
C9 C33 1.539(6)
C9 C17 1.553(6)
C10 C11 1.374(6)
C10 C16 1.383(6)
C11 C12 1.384(6)
C11 H11 0.9300
C12 C14 1.371(7)
C12 C13 1.506(7)
C13 H13A 0.9600
C13 H13B 0.9600
C13 H13C 0.9600
C14 C15 1.392(6)
C14 H14 0.9300
C15 C16 1.364(6)
C15 H15 0.9300
C16 N1 1.405(5)
C17 C18 1.505(7)
C17 C34 1.516(7)
C17 H17 0.9800
C18 O2 1.219(6)
C18 C19 1.482(7)
C19 C25 1.374(7)
C19 C20 1.395(7)
C20 C21 1.363(7)
C20 H20 0.9300
C21 C22 1.360(7)
C21 H21 0.9300
C22 C24 1.390(7)
C22 C23 1.493(7)
C23 H23A 0.9600
C23 H23B 0.9600
C23 H23C 0.9600
C24 C25 1.363(7)
C24 H24 0.9300
C25 H25 0.9300
C26 C32 1.368(7)
C26 C27 1.392(7)
C26 H26 0.9300
C27 C28 1.376(7)
C27 H27 0.9300
C28 C30 1.358(7)
C28 C29 1.513(7)
C29 H29A 0.9600
C29 H29B 0.9600
C29 H29C 0.9600
C30 C31 1.375(7)
C30 H30 0.9300
C31 C32 1.371(6)
C31 H31 0.9300
C32 C33 1.505(7)
C33 N2 1.459(5)
C33 H33 0.9800
N2 C37 1.476(6)
N2 C34 1.491(6)
C37 C36 1.541(7)
C37 H37A 0.9700
C37 H37B 0.9700
C36 C35 1.496(8)
C36 H36A 0.9700
C36 H36B 0.9700
C35 C38 1.330(8)
C35 C34 1.520(7)
C38 C39 1.446(8)
C38 H38 0.9300
C39 C40 1.359(9)
C39 C45 1.392(9)
C40 C41 1.415(9)
C40 H40 0.9300
C41 C42 1.368(11)
C41 H41 0.9300
C42 C44 1.373(11)
C42 C43 1.542(10)
C43 H43A 0.9600
C43 H43B 0.9600
C43 H43C 0.9600
C44 C45 1.392(10)
C44 H44 0.9300
C45 H45 0.9300
C34 H34 0.9800
